data_7700797
loop_
_publ_author_name
'Gao, Feng'
'Wang, Lei'
'Zhu, Guang-Zhou'
'Liu, Yu-Han'
'Yang, Han'
'Li, Xiang'
'Yang, Ke'

_publ_section_title
;
 Controllable syntheses and magnetic properties of novel homoleptic
 triple-decker lanthanide complexes.
;
_journal_issue 35
_journal_name_full 'Dalton transactions (Cambridge, England : 2003)'
_journal_page_first 13360
_journal_page_last 13368
_journal_paper_doi 10.1039/c9dt02565k
_journal_volume 48
_journal_year 2019
_chemical_formula_sum 'C65 H52 Cl5 Gd2 N8 O6'
_chemical_formula_weight 1532.89
_space_group_crystal_system triclinic
_space_group_IT_number 2
_space_group_name_Hall '-P 1'
_space_group_name_H-M_alt 'P -1'
_symmetry_space_group_name_Hall '-P 1'
_symmetry_space_group_name_H-M 'P -1'
_atom_sites_solution_hydrogens geom
_audit_creation_method SHELXL-2018/3
_audit_update_record
;
2019-01-05 deposited with the CCDC.    2019-08-09 downloaded from the CCDC.
;
_cell_angle_alpha 87.037(5)
_cell_angle_beta 88.854(5)
_cell_angle_gamma 77.955(5)
_cell_formula_units_Z 2
_cell_length_a 12.9649(19)
_cell_length_b 13.264(2)
_cell_length_c 17.992(3)
_cell_measurement_reflns_used 6862
_cell_measurement_temperature 296(2)
_cell_measurement_theta_max 24.70
_cell_measurement_theta_min 3.09
_cell_volume 3021.7(8)
_computing_cell_refinement 'Bruker SMART'
_computing_data_collection 'Bruker SMART'
_computing_data_reduction 'Bruker SAINT'
_computing_molecular_graphics 'Bruker SHELXTL'
_computing_publication_material 'Bruker SHELXTL'
_computing_structure_refinement 'SHELXL-2018/3 (Sheldrick, 2018)'
_computing_structure_solution 'Bruker SHELXTL'
_diffrn_ambient_temperature 296(2)
_diffrn_measured_fraction_theta_full 0.990
_diffrn_measured_fraction_theta_max 0.983
_diffrn_measurement_device_type 'APEX2 CCD detector'
_diffrn_measurement_method 'phi and omega scans'
_diffrn_radiation_type MoK\a
_diffrn_radiation_wavelength 0.71073
_diffrn_reflns_av_R_equivalents 0.0659
_diffrn_reflns_av_unetI/netI 0.0750
_diffrn_reflns_Laue_measured_fraction_full 0.990
_diffrn_reflns_Laue_measured_fraction_max 0.983
_diffrn_reflns_limit_h_max 15
_diffrn_reflns_limit_h_min -15
_diffrn_reflns_limit_k_max 16
_diffrn_reflns_limit_k_min -14
_diffrn_reflns_limit_l_max 21
_diffrn_reflns_limit_l_min -21
_diffrn_reflns_number 30126
_diffrn_reflns_point_group_measured_fraction_full 0.990
_diffrn_reflns_point_group_measured_fraction_max 0.983
_diffrn_reflns_theta_full 25.242
_diffrn_reflns_theta_max 25.408
_diffrn_reflns_theta_min 3.092
_exptl_absorpt_coefficient_mu 2.457
_exptl_absorpt_correction_T_max 0.7452
_exptl_absorpt_correction_T_min 0.6664
_exptl_absorpt_correction_type multi-scan
_exptl_absorpt_process_details SADABS
_exptl_crystal_colour yellow
_exptl_crystal_density_diffrn 1.685
_exptl_crystal_density_method 'not measured'
_exptl_crystal_description block
_exptl_crystal_F_000 1518
_exptl_crystal_size_max 0.250
_exptl_crystal_size_mid 0.230
_exptl_crystal_size_min 0.180
_refine_diff_density_max 1.010
_refine_diff_density_min -1.214
_refine_diff_density_rms 0.122
_refine_ls_extinction_method none
_refine_ls_goodness_of_fit_ref 1.011
_refine_ls_hydrogen_treatment constr
_refine_ls_matrix_type full
_refine_ls_number_parameters 772
_refine_ls_number_reflns 10941
_refine_ls_number_restraints 6
_refine_ls_restrained_S_all 1.013
_refine_ls_R_factor_all 0.0800
_refine_ls_R_factor_gt 0.0394
_refine_ls_shift/su_max 0.004
_refine_ls_shift/su_mean 0.000
_refine_ls_structure_factor_coef Fsqd
_refine_ls_weighting_details 'w=1/[\s^2^(Fo^2^)+(0.0323P)^2^+0.8277P] where P=(Fo^2^+2Fc^2^)/3'
_refine_ls_weighting_scheme calc
_refine_ls_wR_factor_gt 0.0699
_refine_ls_wR_factor_ref 0.0808
_reflns_Friedel_coverage 0.000
_reflns_number_gt 7512
_reflns_number_total 10941
_reflns_threshold_expression 'I > 2\s(I)'
_cod_data_source_file c9dt02565k2.cif
_cod_data_source_block 4
_cod_depositor_comments 'Adding full bibliography for 7700797--7700800.cif.'
_cod_database_code 7700797
_shelx_shelxl_version_number 2018/3
_shelx_space_group_comment
;
The symmetry employed for this shelxl refinement is uniquely defined
by the following loop, which should always be used as a source of
symmetry information in preference to the above space-group names.
They are only intended as comments.
;
_shelx_estimated_absorpt_t_min 0.579
_shelx_estimated_absorpt_t_max 0.666

loop_
_space_group_symop_operation_xyz
'x, y, z'
'-x, -y, -z'

loop_
_atom_site_label
_atom_site_type_symbol
_atom_site_fract_x
_atom_site_fract_y
_atom_site_fract_z
_atom_site_U_iso_or_equiv
_atom_site_adp_type
_atom_site_occupancy
_atom_site_site_symmetry_order
_atom_site_calc_flag
_atom_site_refinement_flags_posn
_atom_site_refinement_flags_adp
_atom_site_refinement_flags_occupancy
C1A C 0.9171(4) 0.6539(4) 0.2961(3) 0.0264(13) Uani 1 1 d . . .
C2A C 0.9590(4) 0.5491(4) 0.2902(3) 0.0280(13) Uani 1 1 d . . .
C3A C 1.0358(4) 0.5162(5) 0.2367(3) 0.0352(14) Uani 1 1 d . . .
H3A H 1.063798 0.446157 0.232583 0.042 Uiso 1 1 calc R U .
C4A C 1.0704(4) 0.5882(5) 0.1895(3) 0.0443(16) Uani 1 1 d . . .
H4A H 1.120682 0.566220 0.153036 0.053 Uiso 1 1 calc R U .
C5A C 1.0312(5) 0.6915(5) 0.1962(3) 0.0470(17) Uani 1 1 d . . .
H5A H 1.056382 0.739181 0.164936 0.056 Uiso 1 1 calc R U .
C6A C 0.9546(4) 0.7255(5) 0.2487(3) 0.0368(15) Uani 1 1 d . . .
H6A H 0.927978 0.795803 0.252604 0.044 Uiso 1 1 calc R U .
C7A C 0.7606(4) 0.7592(4) 0.3333(3) 0.0336(14) Uani 1 1 d . . .
H7A H 0.767255 0.794180 0.287919 0.040 Uiso 1 1 calc R U .
C8A C 0.5143(5) 0.9341(5) 0.3894(3) 0.0431(16) Uani 1 1 d . . .
C9A C 0.6048(5) 0.8932(5) 0.3527(3) 0.0438(16) Uani 1 1 d . . .
H9A H 0.625703 0.928498 0.310906 0.053 Uiso 1 1 calc R U .
C10A C 0.6672(4) 0.7977(4) 0.3775(3) 0.0339(14) Uani 1 1 d . . .
C11A C 0.6344(4) 0.7426(5) 0.4401(3) 0.0338(14) Uani 1 1 d . . .
C12A C 0.5398(4) 0.7891(5) 0.4748(4) 0.0507(18) Uani 1 1 d . . .
H12A H 0.515727 0.754517 0.515655 0.061 Uiso 1 1 calc R U .
C13A C 0.4813(5) 0.8834(5) 0.4510(3) 0.0490(18) Uani 1 1 d . . .
H13A H 0.419919 0.912584 0.476332 0.059 Uiso 1 1 calc R U .
C14A C 0.9143(4) 0.3894(4) 0.3206(3) 0.0308(14) Uani 1 1 d . . .
H14A H 0.947193 0.370584 0.275505 0.037 Uiso 1 1 calc R U .
C15A C 0.8331(5) 0.1403(5) 0.3590(4) 0.0458(17) Uani 1 1 d . . .
C16A C 0.8806(5) 0.2156(5) 0.3285(3) 0.0428(16) Uani 1 1 d . . .
H16A H 0.922829 0.202487 0.286305 0.051 Uiso 1 1 calc R U .
C17A C 0.8668(4) 0.3132(4) 0.3598(3) 0.0338(14) Uani 1 1 d . . .
C18A C 0.7987(4) 0.3344(5) 0.4235(3) 0.0345(14) Uani 1 1 d . . .
C19A C 0.7526(4) 0.2536(5) 0.4536(3) 0.0409(16) Uani 1 1 d . . .
H19A H 0.709845 0.264421 0.495765 0.049 Uiso 1 1 calc R U .
C20A C 0.7696(5) 0.1591(5) 0.4220(4) 0.0484(17) Uani 1 1 d . . .
H20A H 0.738187 0.107298 0.442998 0.058 Uiso 1 1 calc R U .
C21A C 1.0659(4) 0.6584(4) 0.4313(3) 0.0248(12) Uani 1 1 d . . .
C22A C 1.0196(4) 0.7615(4) 0.4454(3) 0.0313(13) Uani 1 1 d . . .
C23A C 1.0589(5) 0.8421(5) 0.4117(3) 0.0410(15) Uani 1 1 d . . .
H23A H 1.029309 0.908976 0.424745 0.049 Uiso 1 1 calc R U .
C24A C 1.1399(5) 0.8282(5) 0.3596(3) 0.0452(16) Uani 1 1 d . . .
C25A C 1.1851(4) 0.7270(5) 0.3456(3) 0.0399(15) Uani 1 1 d . . .
H25A H 1.239943 0.714444 0.310930 0.048 Uiso 1 1 calc R U .
C26A C 1.1527(4) 0.6431(4) 0.3808(3) 0.0308(14) Uani 1 1 d . . .
C27A C 0.9336(4) 0.7888(4) 0.4997(3) 0.0347(14) Uani 1 1 d . . .
H27A H 0.924445 0.854597 0.517555 0.042 Uiso 1 1 calc R U .
C28A C 0.7917(5) 0.7881(5) 0.5778(3) 0.0413(16) Uani 1 1 d . . .
H28A H 0.724212 0.808223 0.553034 0.050 Uiso 1 1 calc R U .
H28B H 0.812675 0.850516 0.591710 0.050 Uiso 1 1 calc R U .
C29A C 0.7786(5) 0.7236(5) 0.6470(3) 0.0492(18) Uani 1 1 d . . .
H29A H 0.740759 0.768736 0.683717 0.059 Uiso 1 1 calc R U .
H29B H 0.848132 0.694451 0.666793 0.059 Uiso 1 1 calc R U .
C30A C 0.7214(5) 0.6360(5) 0.6383(3) 0.0474(18) Uani 1 1 d . . .
H30A H 0.697560 0.614649 0.686962 0.057 Uiso 1 1 calc R U .
H30B H 0.659466 0.661120 0.607949 0.057 Uiso 1 1 calc R U .
C31A C 0.7906(4) 0.4588(4) 0.6395(3) 0.0325(14) Uani 1 1 d . . .
H31A H 0.751926 0.461130 0.683667 0.039 Uiso 1 1 calc R U .
C32A C 1.1774(6) 0.9183(5) 0.3203(5) 0.082(3) Uani 1 1 d . . .
H32A H 1.121755 0.978727 0.320557 0.122 Uiso 1 1 calc R U .
H32B H 1.196573 0.902061 0.269807 0.122 Uiso 1 1 calc R U .
H32C H 1.237545 0.931064 0.345587 0.122 Uiso 1 1 calc R U .
C1B C 0.4301(4) 0.3460(4) 0.1895(3) 0.0257(13) Uani 1 1 d . . .
C2B C 0.4650(4) 0.4365(4) 0.2015(3) 0.0263(13) Uani 1 1 d . . .
C3B C 0.5425(4) 0.4352(5) 0.2535(3) 0.0403(15) Uani 1 1 d . . .
H3B H 0.565061 0.495554 0.262425 0.048 Uiso 1 1 calc R U .
C4B C 0.5865(5) 0.3441(5) 0.2922(3) 0.0457(17) Uani 1 1 d . . .
H4B H 0.638439 0.343498 0.327258 0.055 Uiso 1 1 calc R U .
C5B C 0.5540(4) 0.2542(5) 0.2793(3) 0.0419(16) Uani 1 1 d . . .
H5B H 0.584130 0.193139 0.305339 0.050 Uiso 1 1 calc R U .
C6B C 0.4766(4) 0.2551(5) 0.2275(3) 0.0338(14) Uani 1 1 d . . .
H6B H 0.455518 0.194126 0.218167 0.041 Uiso 1 1 calc R U .
C7B C 0.2820(4) 0.2953(4) 0.1491(3) 0.0322(14) Uani 1 1 d . . .
H7B H 0.297009 0.248218 0.189553 0.039 Uiso 1 1 calc R U .
C8B C 0.0418(5) 0.2100(5) 0.0940(4) 0.0524(18) Uani 1 1 d . . .
C9B C 0.1337(5) 0.2138(5) 0.1278(4) 0.0456(17) Uani 1 1 d . . .
H9B H 0.161316 0.163452 0.164092 0.055 Uiso 1 1 calc R U .
C10B C 0.1869(4) 0.2933(4) 0.1085(3) 0.0300(13) Uani 1 1 d . . .
C11B C 0.1447(4) 0.3701(4) 0.0541(3) 0.0326(14) Uani 1 1 d . . .
C12B C 0.0471(4) 0.3631(5) 0.0216(4) 0.0431(16) Uani 1 1 d . . .
H12B H 0.016700 0.413436 -0.013847 0.052 Uiso 1 1 calc R U .
C13B C -0.0026(5) 0.2849(5) 0.0411(4) 0.0530(18) Uani 1 1 d . . .
H13B H -0.066020 0.281830 0.018992 0.064 Uiso 1 1 calc R U .
C14B C 0.4113(4) 0.6167(4) 0.1824(3) 0.0318(14) Uani 1 1 d . . .
H14B H 0.445912 0.619037 0.226900 0.038 Uiso 1 1 calc R U .
C15B C 0.3404(5) 0.8974(5) 0.1448(3) 0.0427(16) Uani 1 1 d . . .
C16B C 0.3864(5) 0.8040(5) 0.1733(3) 0.0427(16) Uani 1 1 d . . .
H16B H 0.436620 0.798500 0.210277 0.051 Uiso 1 1 calc R U .
C17B C 0.3602(4) 0.7142(4) 0.1484(3) 0.0325(14) Uani 1 1 d . . .
C18B C 0.2820(4) 0.7222(4) 0.0923(3) 0.0300(13) Uani 1 1 d . . .
C19B C 0.2295(4) 0.8235(4) 0.0699(3) 0.0383(15) Uani 1 1 d . . .
H19B H 0.173193 0.831901 0.037304 0.046 Uiso 1 1 calc R U .
C20B C 0.2585(5) 0.9097(5) 0.0943(3) 0.0441(16) Uani 1 1 d . . .
H20B H 0.224014 0.975249 0.077307 0.053 Uiso 1 1 calc R U .
C21B C 0.5730(4) 0.3071(4) 0.0488(3) 0.0226(12) Uani 1 1 d . . .
C22B C 0.5269(4) 0.2248(4) 0.0269(3) 0.0249(12) Uani 1 1 d . . .
C23B C 0.5692(4) 0.1241(4) 0.0530(3) 0.0354(14) Uani 1 1 d . . .
H23B H 0.539183 0.071283 0.036925 0.042 Uiso 1 1 calc R U .
C24B C 0.6529(5) 0.0984(4) 0.1012(3) 0.0387(15) Uani 1 1 d . . .
C25B C 0.6958(4) 0.1792(4) 0.1223(3) 0.0357(14) Uani 1 1 d . . .
H25B H 0.750974 0.164621 0.156112 0.043 Uiso 1 1 calc R U .
C26B C 0.6617(4) 0.2818(4) 0.0962(3) 0.0259(13) Uani 1 1 d . . .
C27B C 0.4410(4) 0.2384(4) -0.0255(3) 0.0301(13) Uani 1 1 d . . .
H27B H 0.433173 0.179219 -0.048416 0.036 Uiso 1 1 calc R U .
C28B C 0.2972(5) 0.3067(4) -0.1007(3) 0.0387(15) Uani 1 1 d . . .
H28C H 0.230581 0.304477 -0.075879 0.046 Uiso 1 1 calc R U .
H28D H 0.321925 0.241023 -0.123229 0.046 Uiso 1 1 calc R U .
C29B C 0.2788(5) 0.3917(5) -0.1617(3) 0.0435(16) Uani 1 1 d . . .
H29C H 0.346844 0.400699 -0.181129 0.052 Uiso 1 1 calc R U .
H29D H 0.241662 0.369352 -0.201953 0.052 Uiso 1 1 calc R U .
C30B C 0.2170(5) 0.4956(4) -0.1386(3) 0.0412(16) Uani 1 1 d . . .
H30C H 0.188816 0.536489 -0.182664 0.049 Uiso 1 1 calc R U .
H30D H 0.157989 0.485088 -0.107360 0.049 Uiso 1 1 calc R U .
C31B C 0.2823(4) 0.6433(4) -0.1236(3) 0.0300(14) Uani 1 1 d . . .
H31B H 0.241784 0.664957 -0.165856 0.036 Uiso 1 1 calc R U .
C32B C 0.6960(6) -0.0111(5) 0.1283(4) 0.069(2) Uani 1 1 d . . .
H32D H 0.639626 -0.040884 0.148887 0.103 Uiso 1 1 calc R U .
H32E H 0.747750 -0.012048 0.165860 0.103 Uiso 1 1 calc R U .
H32F H 0.728078 -0.050341 0.087416 0.103 Uiso 1 1 calc R U .
Cl1A Cl 0.43893(15) 1.05358(14) 0.35990(10) 0.0703(6) Uani 1 1 d . . .
Cl2A Cl 0.84892(16) 0.02177(14) 0.31749(12) 0.0750(6) Uani 1 1 d . . .
Cl1B Cl -0.02027(15) 0.10600(16) 0.11810(14) 0.0877(7) Uani 1 1 d . . .
Cl2B Cl 0.38100(17) 1.00748(15) 0.17262(13) 0.0850(7) Uani 1 1 d . . .
Gd1A Gd 0.85416(2) 0.55982(2) 0.46836(2) 0.02520(8) Uani 1 1 d . . .
Gd1B Gd 0.35271(2) 0.48684(2) 0.03019(2) 0.02150(8) Uani 1 1 d . . .
N1A N 0.8358(3) 0.6809(3) 0.3507(2) 0.0276(11) Uani 1 1 d . . .
N2A N 0.9165(3) 0.4804(4) 0.3407(2) 0.0288(11) Uani 1 1 d . . .
N3A N 0.8700(3) 0.7346(4) 0.5254(2) 0.0342(12) Uani 1 1 d . . .
N4A N 0.7875(3) 0.5453(4) 0.6039(2) 0.0334(12) Uani 1 1 d . . .
N1B N 0.3473(3) 0.3538(3) 0.1359(2) 0.0275(11) Uani 1 1 d . . .
N2B N 0.4146(3) 0.5261(3) 0.1582(2) 0.0269(10) Uani 1 1 d . . .
N3B N 0.3749(3) 0.3203(3) -0.0444(2) 0.0291(11) Uani 1 1 d . . .
N4B N 0.2810(3) 0.5531(3) -0.0980(2) 0.0285(11) Uani 1 1 d . . .
O1A O 0.6881(3) 0.6546(3) 0.4640(2) 0.0376(10) Uani 1 1 d . . .
O2A O 0.7783(3) 0.4247(3) 0.45141(19) 0.0337(9) Uani 1 1 d . . .
O3A O 1.0306(2) 0.5800(3) 0.46270(18) 0.0252(8) Uani 1 1 d . . .
O1B O 0.1903(3) 0.4470(3) 0.0340(2) 0.0329(9) Uani 1 1 d . . .
O2B O 0.2579(3) 0.6424(3) 0.06308(19) 0.0302(9) Uani 1 1 d . . .
O3B O 0.5356(2) 0.4034(3) 0.02519(18) 0.0230(8) Uani 1 1 d . . .
C33 C 0.4747(19) 0.4794(14) 0.4622(8) 0.117(8) Uiso 0.5 1 d D U P
H33A H 0.420485 0.440354 0.459014 0.140 Uiso 0.5 1 d R U P
H33B H 0.541185 0.436294 0.449684 0.140 Uiso 0.5 1 d R U P
C34 C 0.4839(14) 0.5077(12) 0.5390(7) 0.064(5) Uiso 0.5 1 d D U P
H34A H 0.413573 0.531324 0.557636 0.077 Uiso 0.5 1 d R U P
H34B H 0.519864 0.564194 0.537896 0.077 Uiso 0.5 1 d R U P
Cl3 Cl 0.44934(19) 0.5929(2) 0.40055(14) 0.1012(8) Uiso 1 1 d D U .

loop_
_atom_site_aniso_label
_atom_site_aniso_U_11
_atom_site_aniso_U_22
_atom_site_aniso_U_33
_atom_site_aniso_U_23
_atom_site_aniso_U_13
_atom_site_aniso_U_12
C1A 0.026(3) 0.035(3) 0.018(3) 0.001(2) 0.002(2) -0.007(3)
C2A 0.025(3) 0.045(4) 0.013(3) 0.004(3) -0.004(2) -0.006(3)
C3A 0.034(3) 0.039(4) 0.032(3) -0.003(3) 0.008(3) -0.004(3)
C4A 0.035(3) 0.065(5) 0.035(4) -0.011(3) 0.020(3) -0.015(3)
C5A 0.045(4) 0.062(5) 0.037(4) 0.008(3) 0.007(3) -0.021(4)
C6A 0.030(3) 0.049(4) 0.030(3) -0.003(3) 0.007(3) -0.006(3)
C7A 0.033(3) 0.038(4) 0.030(3) 0.004(3) 0.003(3) -0.009(3)
C8A 0.041(4) 0.034(4) 0.047(4) 0.005(3) 0.002(3) 0.008(3)
C9A 0.044(4) 0.035(4) 0.047(4) 0.006(3) 0.008(3) 0.000(3)
C10A 0.030(3) 0.035(4) 0.034(3) 0.000(3) -0.003(3) 0.002(3)
C11A 0.025(3) 0.038(4) 0.034(3) 0.008(3) -0.005(3) 0.000(3)
C12A 0.029(3) 0.055(5) 0.059(4) 0.013(4) 0.015(3) 0.006(3)
C13A 0.031(3) 0.055(5) 0.053(4) 0.004(4) 0.012(3) 0.006(3)
C14A 0.025(3) 0.040(4) 0.025(3) -0.005(3) -0.001(2) 0.000(3)
C15A 0.047(4) 0.030(4) 0.061(5) 0.003(3) -0.010(3) -0.010(3)
C16A 0.040(4) 0.045(4) 0.043(4) -0.004(3) -0.005(3) -0.007(3)
C17A 0.030(3) 0.034(4) 0.039(3) -0.001(3) -0.009(3) -0.009(3)
C18A 0.027(3) 0.049(4) 0.029(3) 0.004(3) -0.015(3) -0.012(3)
C19A 0.040(4) 0.053(4) 0.036(4) 0.003(3) -0.006(3) -0.024(3)
C20A 0.050(4) 0.052(5) 0.048(4) 0.011(3) -0.014(3) -0.025(3)
C21A 0.017(3) 0.036(3) 0.020(3) 0.005(3) -0.003(2) -0.005(2)
C22A 0.029(3) 0.033(4) 0.031(3) 0.000(3) -0.001(3) -0.007(3)
C23A 0.042(4) 0.030(4) 0.051(4) 0.000(3) -0.002(3) -0.008(3)
C24A 0.045(4) 0.043(4) 0.048(4) 0.010(3) 0.000(3) -0.013(3)
C25A 0.034(3) 0.053(4) 0.035(3) 0.005(3) 0.004(3) -0.015(3)
C26A 0.024(3) 0.038(4) 0.028(3) -0.003(3) -0.002(2) 0.000(3)
C27A 0.037(3) 0.028(3) 0.036(3) -0.007(3) -0.001(3) 0.002(3)
C28A 0.044(4) 0.034(4) 0.042(4) -0.009(3) 0.017(3) 0.000(3)
C29A 0.049(4) 0.050(4) 0.041(4) -0.014(3) 0.009(3) 0.008(3)
C30A 0.051(4) 0.047(4) 0.036(4) -0.005(3) 0.026(3) 0.007(3)
C31A 0.030(3) 0.041(4) 0.026(3) 0.002(3) 0.003(2) -0.005(3)
C32A 0.086(6) 0.052(5) 0.109(7) 0.010(5) 0.041(5) -0.029(4)
C1B 0.023(3) 0.035(3) 0.018(3) 0.004(2) 0.002(2) -0.005(3)
C2B 0.027(3) 0.037(3) 0.016(3) -0.003(2) -0.001(2) -0.009(3)
C3B 0.040(4) 0.054(4) 0.029(3) -0.003(3) -0.003(3) -0.013(3)
C4B 0.038(4) 0.062(5) 0.037(4) 0.013(3) -0.014(3) -0.012(3)
C5B 0.040(4) 0.048(4) 0.035(4) 0.017(3) -0.006(3) -0.007(3)
C6B 0.029(3) 0.041(4) 0.032(3) 0.003(3) 0.004(3) -0.009(3)
C7B 0.041(3) 0.032(3) 0.024(3) 0.000(3) 0.005(3) -0.006(3)
C8B 0.032(4) 0.047(4) 0.084(5) 0.001(4) 0.001(4) -0.025(3)
C9B 0.034(4) 0.047(4) 0.058(4) 0.007(3) 0.003(3) -0.018(3)
C10B 0.027(3) 0.034(3) 0.031(3) -0.004(3) 0.003(2) -0.010(3)
C11B 0.026(3) 0.033(4) 0.042(4) -0.010(3) 0.005(3) -0.011(3)
C12B 0.028(3) 0.038(4) 0.065(4) 0.002(3) -0.013(3) -0.012(3)
C13B 0.036(4) 0.049(5) 0.077(5) -0.011(4) -0.008(4) -0.015(3)
C14B 0.032(3) 0.040(4) 0.026(3) -0.010(3) -0.001(2) -0.011(3)
C15B 0.049(4) 0.037(4) 0.047(4) -0.014(3) 0.007(3) -0.017(3)
C16B 0.046(4) 0.040(4) 0.045(4) -0.014(3) 0.002(3) -0.013(3)
C17B 0.030(3) 0.038(4) 0.033(3) -0.010(3) 0.004(3) -0.012(3)
C18B 0.029(3) 0.030(3) 0.030(3) -0.006(3) 0.009(2) -0.002(3)
C19B 0.035(3) 0.030(4) 0.050(4) -0.006(3) 0.000(3) -0.003(3)
C20B 0.057(4) 0.023(3) 0.051(4) -0.007(3) 0.009(3) -0.005(3)
C21B 0.021(3) 0.027(3) 0.020(3) 0.000(2) 0.007(2) -0.005(2)
C22B 0.024(3) 0.026(3) 0.025(3) 0.000(2) 0.002(2) -0.005(2)
C23B 0.039(3) 0.024(3) 0.047(4) -0.004(3) 0.001(3) -0.014(3)
C24B 0.039(4) 0.028(4) 0.050(4) 0.002(3) -0.007(3) -0.010(3)
C25B 0.028(3) 0.036(4) 0.040(3) 0.004(3) -0.004(3) -0.001(3)
C26B 0.026(3) 0.030(3) 0.021(3) -0.001(2) -0.003(2) -0.004(2)
C27B 0.034(3) 0.027(3) 0.031(3) -0.004(3) 0.001(3) -0.009(3)
C28B 0.044(4) 0.030(4) 0.045(4) -0.011(3) -0.017(3) -0.012(3)
C29B 0.053(4) 0.050(4) 0.033(3) -0.009(3) -0.016(3) -0.020(3)
C30B 0.044(4) 0.040(4) 0.044(4) 0.001(3) -0.025(3) -0.016(3)
C31B 0.019(3) 0.042(4) 0.026(3) 0.001(3) -0.010(2) -0.002(3)
C32B 0.079(5) 0.035(4) 0.093(6) 0.010(4) -0.031(5) -0.010(4)
Cl1A 0.0743(13) 0.0458(11) 0.0715(13) 0.0122(10) 0.0150(10) 0.0269(10)
Cl2A 0.0911(15) 0.0397(11) 0.0975(16) -0.0156(10) -0.0044(12) -0.0176(10)
Cl1B 0.0568(12) 0.0708(15) 0.147(2) 0.0180(14) -0.0054(13) -0.0454(11)
Cl2B 0.0907(15) 0.0422(12) 0.1303(19) -0.0239(12) -0.0180(14) -0.0266(11)
Gd1A 0.02006(15) 0.03088(18) 0.02226(16) 0.00053(13) 0.00210(12) -0.00050(13)
Gd1B 0.02054(15) 0.02333(16) 0.02155(15) -0.00180(12) -0.00154(11) -0.00639(12)
N1A 0.022(2) 0.033(3) 0.028(3) -0.002(2) 0.004(2) -0.006(2)
N2A 0.022(2) 0.036(3) 0.026(3) -0.004(2) -0.0015(19) -0.001(2)
N3A 0.030(3) 0.038(3) 0.034(3) -0.005(2) 0.007(2) -0.004(2)
N4A 0.027(3) 0.041(3) 0.029(3) -0.003(2) 0.010(2) 0.000(2)
N1B 0.022(2) 0.025(3) 0.037(3) -0.001(2) 0.004(2) -0.008(2)
N2B 0.029(3) 0.033(3) 0.020(2) 0.001(2) -0.0016(19) -0.009(2)
N3B 0.029(3) 0.032(3) 0.029(3) -0.005(2) -0.005(2) -0.011(2)
N4B 0.039(3) 0.024(3) 0.023(2) 0.001(2) -0.005(2) -0.006(2)
O1A 0.025(2) 0.044(3) 0.039(2) 0.013(2) 0.0051(17) 0.0017(19)
O2A 0.034(2) 0.040(3) 0.028(2) -0.0020(19) -0.0005(17) -0.0114(19)
O3A 0.0204(19) 0.025(2) 0.027(2) 0.0061(17) 0.0016(15) -0.0019(16)
O1B 0.024(2) 0.034(2) 0.041(2) 0.0025(19) -0.0051(17) -0.0071(18)
O2B 0.029(2) 0.029(2) 0.035(2) -0.0066(18) 0.0006(17) -0.0079(17)
O3B 0.0230(19) 0.018(2) 0.028(2) -0.0007(16) -0.0015(15) -0.0042(15)

loop_
_atom_type_symbol
_atom_type_description
_atom_type_scat_dispersion_real
_atom_type_scat_dispersion_imag
_atom_type_scat_source
C C 0.0033 0.0016 'International Tables Vol C Tables 4.2.6.8 and 6.1.1.4'
H H 0.0000 0.0000 'International Tables Vol C Tables 4.2.6.8 and 6.1.1.4'
N N 0.0061 0.0033 'International Tables Vol C Tables 4.2.6.8 and 6.1.1.4'
O O 0.0106 0.0060 'International Tables Vol C Tables 4.2.6.8 and 6.1.1.4'
Cl Cl 0.1484 0.1585 'International Tables Vol C Tables 4.2.6.8 and 6.1.1.4'
Gd Gd -0.1653 3.9035 'International Tables Vol C Tables 4.2.6.8 and 6.1.1.4'

loop_
_geom_angle_atom_site_label_1
_geom_angle_atom_site_label_2
_geom_angle_atom_site_label_3
_geom_angle
_geom_angle_site_symmetry_1
_geom_angle_site_symmetry_3
C2A C1A C6A 119.3(5) . .
C2A C1A N1A 116.5(5) . .
C6A C1A N1A 124.2(5) . .
C3A C2A C1A 120.1(5) . .
C3A C2A N2A 123.9(5) . .
C1A C2A N2A 116.0(4) . .
C4A C3A C2A 119.6(6) . .
C4A C3A H3A 120.2 . .
C2A C3A H3A 120.2 . .
C5A C4A C3A 120.6(5) . .
C5A C4A H4A 119.7 . .
C3A C4A H4A 119.7 . .
C4A C5A C6A 120.6(6) . .
C4A C5A H5A 119.7 . .
C6A C5A H5A 119.7 . .
C5A C6A C1A 119.8(6) . .
C5A C6A H6A 120.1 . .
C1A C6A H6A 120.1 . .
N1A C7A C10A 126.7(5) . .
N1A C7A H7A 116.7 . .
C10A C7A H7A 116.7 . .
C9A C8A C13A 121.0(5) . .
C9A C8A Cl1A 120.3(5) . .
C13A C8A Cl1A 118.6(5) . .
C8A C9A C10A 120.4(6) . .
C8A C9A H9A 119.8 . .
C10A C9A H9A 119.8 . .
C9A C10A C11A 120.0(5) . .
C9A C10A C7A 116.2(5) . .
C11A C10A C7A 123.7(5) . .
O1A C11A C12A 121.6(5) . .
O1A C11A C10A 122.0(5) . .
C12A C11A C10A 116.4(5) . .
C13A C12A C11A 122.9(6) . .
C13A C12A H12A 118.5 . .
C11A C12A H12A 118.5 . .
C12A C13A C8A 119.2(6) . .
C12A C13A H13A 120.4 . .
C8A C13A H13A 120.4 . .
N2A C14A C17A 127.5(5) . .
N2A C14A H14A 116.3 . .
C17A C14A H14A 116.3 . .
C16A C15A C20A 119.8(6) . .
C16A C15A Cl2A 120.2(5) . .
C20A C15A Cl2A 120.0(5) . .
C15A C16A C17A 121.4(6) . .
C15A C16A H16A 119.3 . .
C17A C16A H16A 119.3 . .
C16A C17A C18A 119.1(6) . .
C16A C17A C14A 117.0(5) . .
C18A C17A C14A 123.6(5) . .
O2A C18A C19A 121.2(6) . .
O2A C18A C17A 121.5(5) . .
C19A C18A C17A 117.3(6) . .
C20A C19A C18A 121.5(6) . .
C20A C19A H19A 119.2 . .
C18A C19A H19A 119.2 . .
C19A C20A C15A 120.8(6) . .
C19A C20A H20A 119.6 . .
C15A C20A H20A 119.6 . .
O3A C21A C22A 122.2(5) . .
O3A C21A C26A 121.5(5) . .
C22A C21A C26A 116.2(5) . .
C23A C22A C21A 120.8(5) . .
C23A C22A C27A 116.8(5) . .
C21A C22A C27A 122.3(5) . .
C24A C23A C22A 123.3(6) . .
C24A C23A H23A 118.3 . .
C22A C23A H23A 118.3 . .
C23A C24A C25A 115.9(6) . .
C23A C24A C32A 122.3(6) . .
C25A C24A C32A 121.8(6) . .
C24A C25A C26A 123.1(6) . .
C24A C25A H25A 118.4 . .
C26A C25A H25A 118.4 . .
C25A C26A C21A 120.5(5) . .
C25A C26A C31A 116.4(5) . 2_766
C21A C26A C31A 123.0(5) . 2_766
N3A C27A C22A 128.7(5) . .
N3A C27A H27A 115.7 . .
C22A C27A H27A 115.7 . .
N3A C28A C29A 113.3(5) . .
N3A C28A H28A 108.9 . .
C29A C28A H28A 108.9 . .
N3A C28A H28B 108.9 . .
C29A C28A H28B 108.9 . .
H28A C28A H28B 107.7 . .
C28A C29A C30A 116.3(5) . .
C28A C29A H29A 108.2 . .
C30A C29A H29A 108.2 . .
C28A C29A H29B 108.2 . .
C30A C29A H29B 108.2 . .
H29A C29A H29B 107.4 . .
N4A C30A C29A 113.3(5) . .
N4A C30A H30A 108.9 . .
C29A C30A H30A 108.9 . .
N4A C30A H30B 108.9 . .
C29A C30A H30B 108.9 . .
H30A C30A H30B 107.7 . .
N4A C31A C26A 128.0(5) . 2_766
N4A C31A H31A 116.0 . .
C26A C31A H31A 116.0 2_766 .
C24A C32A H32A 109.5 . .
C24A C32A H32B 109.5 . .
H32A C32A H32B 109.5 . .
C24A C32A H32C 109.5 . .
H32A C32A H32C 109.5 . .
H32B C32A H32C 109.5 . .
C6B C1B C2B 119.5(5) . .
C6B C1B N1B 123.9(5) . .
C2B C1B N1B 116.6(4) . .
C3B C2B C1B 119.7(5) . .
C3B C2B N2B 124.6(5) . .
C1B C2B N2B 115.7(4) . .
C4B C3B C2B 120.0(6) . .
C4B C3B H3B 120.0 . .
C2B C3B H3B 120.0 . .
C5B C4B C3B 120.5(6) . .
C5B C4B H4B 119.8 . .
C3B C4B H4B 119.8 . .
C4B C5B C6B 119.8(6) . .
C4B C5B H5B 120.1 . .
C6B C5B H5B 120.1 . .
C5B C6B C1B 120.5(6) . .
C5B C6B H6B 119.8 . .
C1B C6B H6B 119.8 . .
N1B C7B C10B 127.7(5) . .
N1B C7B H7B 116.2 . .
C10B C7B H7B 116.2 . .
C9B C8B C13B 121.2(6) . .
C9B C8B Cl1B 118.8(5) . .
C13B C8B Cl1B 120.0(5) . .
C8B C9B C10B 120.4(6) . .
C8B C9B H9B 119.8 . .
C10B C9B H9B 119.8 . .
C9B C10B C11B 119.9(5) . .
C9B C10B C7B 117.5(5) . .
C11B C10B C7B 122.6(5) . .
O1B C11B C10B 122.8(5) . .
O1B C11B C12B 120.1(5) . .
C10B C11B C12B 117.1(5) . .
C13B C12B C11B 121.8(6) . .
C13B C12B H12B 119.1 . .
C11B C12B H12B 119.1 . .
C12B C13B C8B 119.5(6) . .
C12B C13B H13B 120.2 . .
C8B C13B H13B 120.2 . .
N2B C14B C17B 127.2(5) . .
N2B C14B H14B 116.4 . .
C17B C14B H14B 116.4 . .
C16B C15B C20B 121.2(6) . .
C16B C15B Cl2B 120.2(5) . .
C20B C15B Cl2B 118.6(5) . .
C15B C16B C17B 121.2(6) . .
C15B C16B H16B 119.4 . .
C17B C16B H16B 119.4 . .
C16B C17B C18B 119.6(5) . .
C16B C17B C14B 118.1(5) . .
C18B C17B C14B 122.2(5) . .
O2B C18B C19B 120.6(5) . .
O2B C18B C17B 123.3(5) . .
C19B C18B C17B 116.1(5) . .
C20B C19B C18B 122.5(6) . .
C20B C19B H19B 118.7 . .
C18B C19B H19B 118.7 . .
C19B C20B C15B 118.8(6) . .
C19B C20B H20B 120.6 . .
C15B C20B H20B 120.6 . .
O3B C21B C26B 120.8(5) . .
O3B C21B C22B 121.4(4) . .
C26B C21B C22B 117.7(5) . .
C23B C22B C21B 119.4(5) . .
C23B C22B C27B 117.0(5) . .
C21B C22B C27B 123.5(5) . .
C24B C23B C22B 123.8(5) . .
C24B C23B H23B 118.1 . .
C22B C23B H23B 118.1 . .
C23B C24B C25B 115.9(5) . .
C23B C24B C32B 122.2(5) . .
C25B C24B C32B 121.9(5) . .
C24B C25B C26B 124.2(5) . .
C24B C25B H25B 117.9 . .
C26B C25B H25B 117.9 . .
C25B C26B C21B 118.8(5) . .
C25B C26B C31B 116.6(5) . 2_665
C21B C26B C31B 124.5(5) . 2_665
N3B C27B C22B 128.8(5) . .
N3B C27B H27B 115.6 . .
C22B C27B H27B 115.6 . .
N3B C28B C29B 113.5(5) . .
N3B C28B H28C 108.9 . .
C29B C28B H28C 108.9 . .
N3B C28B H28D 108.9 . .
C29B C28B H28D 108.9 . .
H28C C28B H28D 107.7 . .
C30B C29B C28B 115.6(5) . .
C30B C29B H29C 108.4 . .
C28B C29B H29C 108.4 . .
C30B C29B H29D 108.4 . .
C28B C29B H29D 108.4 . .
H29C C29B H29D 107.4 . .
N4B C30B C29B 112.9(4) . .
N4B C30B H30C 109.0 . .
C29B C30B H30C 109.0 . .
N4B C30B H30D 109.0 . .
C29B C30B H30D 109.0 . .
H30C C30B H30D 107.8 . .
N4B C31B C26B 129.0(5) . 2_665
N4B C31B H31B 115.5 . .
C26B C31B H31B 115.5 2_665 .
C24B C32B H32D 109.5 . .
C24B C32B H32E 109.5 . .
H32D C32B H32E 109.5 . .
C24B C32B H32F 109.5 . .
H32D C32B H32F 109.5 . .
H32E C32B H32F 109.5 . .
O2A Gd1A O1A 85.03(14) . .
O2A Gd1A O3A 132.89(12) . .
O1A Gd1A O3A 140.59(13) . .
O2A Gd1A O3A 77.56(12) . 2_766
O1A Gd1A O3A 143.27(12) . 2_766
O3A Gd1A O3A 68.74(13) . 2_766
O2A Gd1A N1A 110.43(13) . .
O1A Gd1A N1A 71.31(13) . .
O3A Gd1A N1A 83.19(12) . .
O3A Gd1A N1A 145.20(12) 2_766 .
O2A Gd1A N4A 84.60(14) . .
O1A Gd1A N4A 76.69(13) . .
O3A Gd1A N4A 111.87(13) . .
O3A Gd1A N4A 69.73(12) 2_766 .
N1A Gd1A N4A 142.86(14) . .
O2A Gd1A N2A 70.44(14) . .
O1A Gd1A N2A 112.32(13) . .
O3A Gd1A N2A 78.69(12) . .
O3A Gd1A N2A 92.05(12) 2_766 .
N1A Gd1A N2A 61.61(14) . .
N4A Gd1A N2A 152.01(15) . .
O2A Gd1A N3A 155.06(14) . .
O1A Gd1A N3A 76.21(14) . .
O3A Gd1A N3A 69.70(13) . .
O3A Gd1A N3A 108.15(13) 2_766 .
N1A Gd1A N3A 79.18(14) . .
N4A Gd1A N3A 75.27(15) . .
N2A Gd1A N3A 131.99(15) . .
O2A Gd1A Gd1A 105.91(9) . 2_766
O1A Gd1A Gd1A 162.50(10) . 2_766
O3A Gd1A Gd1A 34.93(8) . 2_766
O3A Gd1A Gd1A 33.81(8) 2_766 2_766
N1A Gd1A Gd1A 115.70(9) . 2_766
N4A Gd1A Gd1A 90.55(9) . 2_766
N2A Gd1A Gd1A 84.54(9) . 2_766
N3A Gd1A Gd1A 89.10(9) . 2_766
O2B Gd1B O1B 81.84(13) . .
O2B Gd1B O3B 136.58(12) . .
O1B Gd1B O3B 140.04(12) . .
O2B Gd1B O3B 80.97(12) . 2_665
O1B Gd1B O3B 146.68(11) . 2_665
O3B Gd1B O3B 66.75(13) . 2_665
O2B Gd1B N1B 109.31(13) . .
O1B Gd1B N1B 71.23(13) . .
O3B Gd1B N1B 82.95(12) . .
O3B Gd1B N1B 141.75(12) 2_665 .
O2B Gd1B N4B 82.15(13) . .
O1B Gd1B N4B 77.93(13) . .
O3B Gd1B N4B 112.08(12) . .
O3B Gd1B N4B 71.61(13) 2_665 .
N1B Gd1B N4B 144.74(14) . .
O2B Gd1B N2B 71.20(13) . .
O1B Gd1B N2B 112.98(13) . .
O3B Gd1B N2B 79.11(12) . .
O3B Gd1B N2B 87.95(12) 2_665 .
N1B Gd1B N2B 62.88(14) . .
N4B Gd1B N2B 148.73(14) . .
O2B Gd1B N3B 151.28(13) . .
O1B Gd1B N3B 75.41(13) . .
O3B Gd1B N3B 70.28(12) . .
O3B Gd1B N3B 109.16(12) 2_665 .
N1B Gd1B N3B 79.80(14) . .
N4B Gd1B N3B 76.20(14) . .
N2B Gd1B N3B 134.12(13) . .
O2B Gd1B Gd1B 109.77(9) . 2_665
O1B Gd1B Gd1B 163.64(9) . 2_665
O3B Gd1B Gd1B 33.56(8) . 2_665
O3B Gd1B Gd1B 33.19(7) 2_665 2_665
N1B Gd1B Gd1B 113.54(9) . 2_665
N4B Gd1B Gd1B 91.95(10) . 2_665
N2B Gd1B Gd1B 82.29(9) . 2_665
N3B Gd1B Gd1B 89.80(9) . 2_665
C7A N1A C1A 116.5(4) . .
C7A N1A Gd1A 128.6(3) . .
C1A N1A Gd1A 114.8(3) . .
C14A N2A C2A 119.0(5) . .
C14A N2A Gd1A 127.3(4) . .
C2A N2A Gd1A 113.6(3) . .
C27A N3A C28A 113.8(5) . .
C27A N3A Gd1A 122.4(4) . .
C28A N3A Gd1A 122.5(4) . .
C31A N4A C30A 115.4(5) . .
C31A N4A Gd1A 122.9(4) . .
C30A N4A Gd1A 120.3(3) . .
C7B N1B C1B 116.1(4) . .
C7B N1B Gd1B 129.9(4) . .
C1B N1B Gd1B 114.0(3) . .
C14B N2B C2B 119.7(4) . .
C14B N2B Gd1B 126.1(4) . .
C2B N2B Gd1B 114.0(3) . .
C27B N3B C28B 114.6(5) . .
C27B N3B Gd1B 121.8(3) . .
C28B N3B Gd1B 122.3(3) . .
C31B N4B C30B 116.2(4) . .
C31B N4B Gd1B 122.2(4) . .
C30B N4B Gd1B 120.4(3) . .
C11A O1A Gd1A 141.8(4) . .
C18A O2A Gd1A 140.6(3) . .
C21A O3A Gd1A 126.8(3) . .
C21A O3A Gd1A 121.8(3) . 2_766
Gd1A O3A Gd1A 111.26(13) . 2_766
C11B O1B Gd1B 140.1(3) . .
C18B O2B Gd1B 134.0(3) . .
C21B O3B Gd1B 124.2(3) . .
C21B O3B Gd1B 122.5(3) . 2_665
Gd1B O3B Gd1B 113.25(13) . 2_665
C34 C33 C34 79(3) 2_666 .
C34 C33 C33 58(2) 2_666 2_666
C34 C33 C33 20.3(10) . 2_666
C34 C33 Cl3 77.1(16) 2_666 .
C34 C33 Cl3 110.5(11) . .
C33 C33 Cl3 103.0(15) 2_666 .
C34 C33 H33A 163.1 2_666 .
C34 C33 H33A 110.1 . .
C33 C33 H33A 129.5 2_666 .
Cl3 C33 H33A 111.3 . .
C34 C33 H33B 54.5 2_666 .
C34 C33 H33B 106.2 . .
C33 C33 H33B 92.1 2_666 .
Cl3 C33 H33B 109.9 . .
H33A C33 H33B 108.7 . .
C34 C33 H34B 111(5) 2_666 2_666
C34 C33 H34B 108(2) . 2_666
C33 C33 H34B 113(2) 2_666 2_666
Cl3 C33 H34B 141(3) . 2_666
H33A C33 H34B 52.9 . 2_666
H33B C33 H34B 58.3 . 2_666
C33 C34 C33 101(3) 2_666 .
C33 C34 C34 78(3) 2_666 2_666
C33 C34 C34 23.4(12) . 2_666
C33 C34 Cl3 83.7(16) 2_666 2_666
C33 C34 Cl3 115.0(9) . 2_666
C34 C34 Cl3 112.1(14) 2_666 2_666
C33 C34 H34A 139.4 2_666 .
C33 C34 H34A 107.0 . .
C34 C34 H34A 126.9 2_666 .
Cl3 C34 H34A 109.0 2_666 .
C33 C34 H34B 33.4 2_666 .
C33 C34 H34B 107.8 . .
C34 C34 H34B 88.0 2_666 .
Cl3 C34 H34B 109.3 2_666 .
H34A C34 H34B 108.5 . .
C33 C34 H33B 87(4) 2_666 2_666
C33 C34 H33B 119.4(16) . 2_666
C34 C34 H33B 118.0(17) 2_666 2_666
Cl3 C34 H33B 125.6(18) 2_666 2_666
H34A C34 H33B 53.6 . 2_666
H34B C34 H33B 54.9 . 2_666
C34 Cl3 C33 19.2(10) 2_666 .

loop_
_geom_bond_atom_site_label_1
_geom_bond_atom_site_label_2
_geom_bond_distance
_geom_bond_site_symmetry_2
C1A C2A 1.392(7) .
C1A C6A 1.399(7) .
C1A N1A 1.428(6) .
C2A C3A 1.391(7) .
C2A N2A 1.435(7) .
C3A C4A 1.382(8) .
C3A H3A 0.9300 .
C4A C5A 1.369(8) .
C4A H4A 0.9300 .
C5A C6A 1.379(7) .
C5A H5A 0.9300 .
C6A H6A 0.9300 .
C7A N1A 1.297(6) .
C7A C10A 1.451(7) .
C7A H7A 0.9300 .
C8A C9A 1.359(8) .
C8A C13A 1.375(8) .
C8A Cl1A 1.742(6) .
C9A C10A 1.410(7) .
C9A H9A 0.9300 .
C10A C11A 1.418(8) .
C11A O1A 1.285(6) .
C11A C12A 1.402(7) .
C12A C13A 1.373(8) .
C12A H12A 0.9300 .
C13A H13A 0.9300 .
C14A N2A 1.285(7) .
C14A C17A 1.437(8) .
C14A H14A 0.9300 .
C15A C16A 1.366(8) .
C15A C20A 1.389(9) .
C15A Cl2A 1.747(6) .
C16A C17A 1.414(8) .
C16A H16A 0.9300 .
C17A C18A 1.436(8) .
C18A O2A 1.296(7) .
C18A C19A 1.412(8) .
C19A C20A 1.378(8) .
C19A H19A 0.9300 .
C20A H20A 0.9300 .
C21A O3A 1.318(6) .
C21A C22A 1.408(7) .
C21A C26A 1.421(7) .
C22A C23A 1.385(8) .
C22A C27A 1.468(7) .
C23A C24A 1.382(8) .
C23A H23A 0.9300 .
C24A C25A 1.383(8) .
C24A C32A 1.519(8) .
C25A C26A 1.387(8) .
C25A H25A 0.9300 .
C26A C31A 1.458(7) 2_766
C27A N3A 1.267(7) .
C27A H27A 0.9300 .
C28A N3A 1.467(6) .
C28A C29A 1.501(8) .
C28A H28A 0.9700 .
C28A H28B 0.9700 .
C29A C30A 1.520(9) .
C29A H29A 0.9700 .
C29A H29B 0.9700 .
C30A N4A 1.480(7) .
C30A H30A 0.9700 .
C30A H30B 0.9700 .
C31A N4A 1.279(7) .
C31A H31A 0.9300 .
C32A H32A 0.9600 .
C32A H32B 0.9600 .
C32A H32C 0.9600 .
C1B C6B 1.383(7) .
C1B C2B 1.397(7) .
C1B N1B 1.442(6) .
C2B C3B 1.384(7) .
C2B N2B 1.430(6) .
C3B C4B 1.383(8) .
C3B H3B 0.9300 .
C4B C5B 1.376(8) .
C4B H4B 0.9300 .
C5B C6B 1.381(7) .
C5B H5B 0.9300 .
C6B H6B 0.9300 .
C7B N1B 1.274(6) .
C7B C10B 1.451(7) .
C7B H7B 0.9300 .
C8B C9B 1.361(8) .
C8B C13B 1.382(9) .
C8B Cl1B 1.767(6) .
C9B C10B 1.402(8) .
C9B H9B 0.9300 .
C10B C11B 1.407(8) .
C11B O1B 1.313(6) .
C11B C12B 1.426(7) .
C12B C13B 1.359(8) .
C12B H12B 0.9300 .
C13B H13B 0.9300 .
C14B N2B 1.291(6) .
C14B C17B 1.437(7) .
C14B H14B 0.9300 .
C15B C16B 1.338(8) .
C15B C20B 1.391(8) .
C15B Cl2B 1.750(6) .
C16B C17B 1.402(8) .
C16B H16B 0.9300 .
C17B C18B 1.428(7) .
C18B O2B 1.303(6) .
C18B C19B 1.416(7) .
C19B C20B 1.371(8) .
C19B H19B 0.9300 .
C20B H20B 0.9300 .
C21B O3B 1.319(6) .
C21B C26B 1.419(6) .
C21B C22B 1.425(7) .
C22B C23B 1.394(7) .
C22B C27B 1.450(7) .
C23B C24B 1.378(7) .
C23B H23B 0.9300 .
C24B C25B 1.380(8) .
C24B C32B 1.502(8) .
C25B C26B 1.400(7) .
C25B H25B 0.9300 .
C26B C31B 1.457(7) 2_665
C27B N3B 1.271(6) .
C27B H27B 0.9300 .
C28B N3B 1.487(6) .
C28B C29B 1.517(8) .
C28B H28C 0.9700 .
C28B H28D 0.9700 .
C29B C30B 1.516(8) .
C29B H29C 0.9700 .
C29B H29D 0.9700 .
C30B N4B 1.465(6) .
C30B H30C 0.9700 .
C30B H30D 0.9700 .
C31B N4B 1.263(7) .
C31B H31B 0.9300 .
C32B H32D 0.9600 .
C32B H32E 0.9600 .
C32B H32F 0.9600 .
Gd1A O2A 2.253(4) .
Gd1A O1A 2.256(3) .
Gd1A O3A 2.358(3) .
Gd1A O3A 2.426(3) 2_766
Gd1A N1A 2.575(4) .
Gd1A N4A 2.582(4) .
Gd1A N2A 2.619(4) .
Gd1A N3A 2.631(5) .
Gd1A Gd1A 3.9491(7) 2_766
Gd1B O2B 2.270(3) .
Gd1B O1B 2.275(4) .
Gd1B O3B 2.401(3) .
Gd1B O3B 2.425(3) 2_665
Gd1B N1B 2.537(4) .
Gd1B N4B 2.548(4) .
Gd1B N2B 2.568(4) .
Gd1B N3B 2.605(4) .
Gd1B Gd1B 4.0297(7) 2_665
C33 C34 0.60(3) 2_666
C33 C34 1.464(9) .
C33 C33 1.68(3) 2_666
C33 Cl3 1.800(14) .
C33 H33A 0.9608 .
C33 H33B 0.9596 .
C33 H34B 0.57(3) 2_666
C34 C34 1.47(3) 2_666
C34 Cl3 1.765(11) 2_666
C34 H34A 0.9600 .
C34 H34B 0.9610 .
